data_4301422
loop_
_publ_author_name
'Paz Vaqueiro'
'Iwona Szkoda'
'Rodolfo D. Sanchez'
'Anthony V. Powell'

_publ_contact_author_address
; 
 Department of Chemistry
Heriot Watt University
Edinburgh EH14 4AS
;
_publ_contact_author_email a.v.powell@hw.ac.uk
_publ_contact_author_fax '+44 131 4513180'
_publ_contact_author_name 'Anthony Powell'
_publ_contact_author_phone '+44 131 4518034'
_publ_section_title
;
Ternary Erbium Chromium Sulfides: Structural Relationships and Magnetic
Properties
;
_journal_name_full 'Inorganic Chemistry'
_journal_page_first 1284
_journal_page_last 1292
_journal_paper_doi 10.1021/ic801482a
_journal_volume 48
_journal_year 2009
_chemical_formula_moiety 'Cr1.98 Er6.02 S11'
_chemical_formula_sum 'Cr1.98 Er6.02 S11'
_chemical_formula_weight 1462.48
_space_group_IT_number 63
_symmetry_cell_setting orthorhombic
_symmetry_space_group_name_Hall '-C 2c 2'
_symmetry_space_group_name_H-M 'C m c m'
_atom_sites_solution_hydrogens none
_atom_sites_solution_primary direct
_audit_creation_date 08-01-23
_audit_creation_method CRYSTALS_ver_12.51
_cell_angle_alpha 90
_cell_angle_beta 90
_cell_angle_gamma 90
_cell_formula_units_Z 4
_cell_length_a 3.7551(3)
_cell_length_b 12.5190(8)
_cell_length_c 34.177(2)
_cell_measurement_reflns_used 0
_cell_measurement_temperature 293
_cell_measurement_theta_max 0
_cell_measurement_theta_min 0
_cell_volume 1606.66(19)
_computing_cell_refinement
; 
 Bruker X8 Apex 2 software 
;
_computing_data_collection
; 
 Bruker X8 Apex 2 software 
;
_computing_data_reduction
; 
 Bruker X8 Apex 2 software 
;
_computing_molecular_graphics 'CAMERON (Watkin et al., 1996)'
_computing_publication_material 'CRYSTALS (Betteridge et al., 2003)'
_computing_structure_refinement 'CRYSTALS (Betteridge et al., 2003)'
_computing_structure_solution 'SIR92 (Altomare et al., 1994)'
_diffrn_ambient_temperature 293
_diffrn_measured_fraction_theta_full 0.999
_diffrn_measured_fraction_theta_max 0.999
_diffrn_measurement_device_type
; 
Bruker X8 Apex 2
;
_diffrn_measurement_method \w/2\q
_diffrn_radiation_monochromator graphite
_diffrn_radiation_type 'Mo K\a'
_diffrn_radiation_wavelength 0.71073
_diffrn_reflns_av_R_equivalents 0.048
_diffrn_reflns_limit_h_max 5
_diffrn_reflns_limit_h_min -5
_diffrn_reflns_limit_k_max 17
_diffrn_reflns_limit_k_min -17
_diffrn_reflns_limit_l_max 48
_diffrn_reflns_limit_l_min -48
_diffrn_reflns_number 18621
_diffrn_reflns_theta_full 30.465
_diffrn_reflns_theta_max 30.465
_diffrn_reflns_theta_min 1.192
_diffrn_standards_decay_% 0.0
_diffrn_standards_interval_count 0
_diffrn_standards_interval_time 0
_diffrn_standards_number 0
_exptl_absorpt_coefficient_mu 33.749
_exptl_absorpt_correction_T_max 0.132
_exptl_absorpt_correction_T_min 0.051
_exptl_absorpt_correction_type multi-scan
_exptl_absorpt_process_details 'Bruker SADABS'
_exptl_crystal_colour black
_exptl_crystal_density_diffrn 6.046
_exptl_crystal_description needle
_exptl_crystal_F_000 2531.366
_exptl_crystal_size_max 0.26
_exptl_crystal_size_mid 0.08
_exptl_crystal_size_min 0.06
_refine_diff_density_max 1.99
_refine_diff_density_min -2.06
_refine_ls_extinction_coef 6.9(5)
_refine_ls_extinction_method 'Larson 1970 Crystallographic Computing eq 22'
_refine_ls_goodness_of_fit_ref 1.0318
_refine_ls_hydrogen_treatment none
_refine_ls_matrix_type full
_refine_ls_number_parameters 76
_refine_ls_number_reflns 1086
_refine_ls_number_restraints 22
_refine_ls_R_factor_all 0.0342
_refine_ls_R_factor_gt 0.0229
_refine_ls_shift/su_max 0.001055
_refine_ls_structure_factor_coef F
_refine_ls_weighting_details
;
 Method, part 1, Chebychev polynomial, (Watkin, 1994, Prince, 1982) 
 [weight] = 1.0/[A~0~*T~0~(x)+A~1~*T~1~(x) ... +A~n-1~]*T~n-1~(x)] 
 where A~i~ are the Chebychev coefficients listed below and x= Fcalc/Fmax 
 Method = Robust Weighting (Prince, 1982) 
 W = [weight] * [1-(deltaF/6*sigmaF)^2^]^2^ 
 A~i~ are: 
 0.906 0.123 0.708 
;
_refine_ls_weighting_scheme calc
_refine_ls_wR_factor_all 0.0256
_refine_ls_wR_factor_gt 0.0235
_refine_ls_wR_factor_ref 0.0235
_reflns_limit_h_max 5
_reflns_limit_h_min 0
_reflns_limit_k_max 17
_reflns_limit_k_min 0
_reflns_limit_l_max 48
_reflns_limit_l_min 0
_reflns_number_gt 1086
_reflns_number_total 1410
_reflns_threshold_expression I>3.00u(I)
_oxford_diffrn_Wilson_B_factor 0.51
_oxford_diffrn_Wilson_scale 192.77
_oxford_refine_ls_scale 0.07187(17)
_oxford_structure_analysis_title 'Er6Cr2S11 in Cmcm'
_cod_data_source_file ic801482a_si_002_3.cif
_cod_data_source_block structure3
_cod_depositor_comments
;
The following automatic conversions were performed:
'_symmetry_cell_setting' value 'Orthorhombic' changed to 'orthorhombic'
according to '/home/saulius/struct/CIF-dictionaries/cif_core.dic'
dictionary named 'cif_core.dic' version 2.4.1 from 2010-06-29.

Automatic conversion script
Id: cif_fix_enum 1527 2010-12-29 10:47:43Z saulius 
;
_cod_original_cell_volume 1606.7(2)
_cod_original_sg_symbol_H-M 'C m c m '
_cod_database_code 4301422

loop_
_symmetry_equiv_pos_as_xyz
x,y,z
-x,-y,-z
x+1/2,y+1/2,z
-x+1/2,-y+1/2,-z
-x,y,z
x,-y,-z
-x+1/2,y+1/2,z
x+1/2,-y+1/2,-z
x,-y,z+1/2
-x,y,-z+1/2
x+1/2,-y+1/2,z+1/2
-x+1/2,y+1/2,-z+1/2
-x,-y,z+1/2
x,y,-z+1/2
-x+1/2,-y+1/2,z+1/2
x+1/2,y+1/2,-z+1/2

loop_
_atom_site_label
_atom_site_type_symbol
_atom_site_fract_x
_atom_site_fract_y
_atom_site_fract_z
_atom_site_U_iso_or_equiv
_atom_site_occupancy
_atom_site_adp_type
_atom_site_refinement_flags_posn
_atom_site_refinement_flags_adp
_atom_site_refinement_flags_occupancy
_atom_site_disorder_assembly
_atom_site_disorder_group
_atom_site_attached_hydrogens
Er1 Er 0.0000 0.49117(3) 0.2500 0.0159 1.0000 Uani S T . . . .
Er2 Er 0.5000 0.75959(2) 0.438383(8) 0.0093 1.0000 Uani S T . . . .
Cr3 Cr 0.000000(7) 0.74867(3) 0.317103(11) 0.0093 0.417(3) Uani S T P . . .
Er4 Er 0.000000(7) 0.74867(3) 0.317103(11) 0.0093 0.583(3) Uani S T P . . .
Cr5 Cr 0.500000(7) 0.51374(3) 0.365814(11) 0.0086 0.431(3) Uani S T P . . .
Er6 Er 0.500000(7) 0.51374(3) 0.365814(11) 0.0086 0.569(3) Uani S T P . . .
Cr7 Cr 0.500000(7) 0.500000(7) 0.500000(7) 0.0072 0.286(4) Uani S T P . . .
Er8 Er 0.500000(7) 0.500000(7) 0.500000(7) 0.0072 0.714(4) Uani S T P . . .
S9 S 0.5000 0.60363(14) 0.29733(5) 0.0146 1.0000 Uani S T . . . .
S10 S 0.5000 0.33818(17) 0.2500 0.0154 1.0000 Uani S T . . . .
S11 S 0.0000 0.65877(13) 0.38691(5) 0.0122 1.0000 Uani S T . . . .
S12 S 0.5000 0.41348(12) 0.43103(5) 0.0119 1.0000 Uani S T . . . .
S13 S 0.0000 0.64706(10) 0.48397(4) 0.0068 1.0000 Uani S T . . . .
S14 S 0.5000 0.88752(17) 0.33672(8) 0.0303 1.0000 Uani S T . . . .

loop_
_atom_site_aniso_label
_atom_site_aniso_U_11
_atom_site_aniso_U_22
_atom_site_aniso_U_33
_atom_site_aniso_U_23
_atom_site_aniso_U_13
_atom_site_aniso_U_12
Er1 0.01263(19) 0.00758(18) 0.0274(2) 0.0000 0.0000 0.0000
Er2 0.00843(14) 0.00673(14) 0.01282(14) -0.00346(9) 0.0000 0.0000
Cr3 0.0141(2) 0.00426(19) 0.0096(2) 0.00012(13) 0.000000(7) 0.000000(7)
Er4 0.0141(2) 0.00426(19) 0.0096(2) 0.00012(13) 0.000000(7) 0.000000(7)
Cr5 0.0146(2) 0.00456(19) 0.00677(18) 0.00069(12) 0.000000(7) 0.000000(7)
Er6 0.0146(2) 0.00456(19) 0.00677(18) 0.00069(12) 0.000000(7) 0.000000(7)
Cr7 0.0102(2) 0.0015(2) 0.0097(2) -0.00025(15) 0.000000(7) 0.000000(7)
Er8 0.0102(2) 0.0015(2) 0.0097(2) -0.00025(15) 0.000000(7) 0.000000(7)
S9 0.0162(8) 0.0170(7) 0.0106(7) -0.0050(5) 0.0000 0.0000
S10 0.0182(11) 0.0049(8) 0.0230(12) 0.0000 0.0000 0.0000
S11 0.0135(7) 0.0140(7) 0.0092(6) -0.0048(5) 0.0000 0.0000
S12 0.0123(7) 0.0061(6) 0.0173(7) 0.0010(5) 0.0000 0.0000
S13 0.0087(6) 0.0043(5) 0.0075(6) -0.0003(5) 0.0000 0.0000
S14 0.0275(11) 0.0213(9) 0.0421(12) -0.0151(9) 0.0000 0.0000

loop_
_atom_type_symbol
_atom_type_scat_dispersion_real
_atom_type_scat_dispersion_imag
_atom_type_scat_Cromer_Mann_a1
_atom_type_scat_Cromer_Mann_b1
_atom_type_scat_Cromer_Mann_a2
_atom_type_scat_Cromer_Mann_b2
_atom_type_scat_Cromer_Mann_a3
_atom_type_scat_Cromer_Mann_b3
_atom_type_scat_Cromer_Mann_a4
_atom_type_scat_Cromer_Mann_b4
_atom_type_scat_Cromer_Mann_c
_atom_type_scat_source
S 0.1246 0.1234 6.9053 1.4679 5.2034 22.2151 1.4379 0.2536 1.5863 56.1720 0.8669 'International Tables Vol C 4.2.6.8 and 6.1.1.4'
Cr 0.3209 0.6236 10.6406 6.1038 7.3537 0.3920 3.3240 20.2626 1.4922 98.7399 1.1832 'International Tables Vol C 4.2.6.8 and 6.1.1.4'
Er -0.2586 4.9576 27.6563 2.0736 16.4285 0.2235 14.9779 11.3604 2.9823 105.7030 5.9205 'International Tables Vol C 4.2.6.8 and 6.1.1.4'

loop_
_geom_angle_atom_site_label_1
_geom_angle_site_symmetry_1
_geom_angle_atom_site_label_2
_geom_angle_site_symmetry_2
_geom_angle_atom_site_label_3
_geom_angle_site_symmetry_3
_geom_angle
_geom_angle_publ_flag
S9 10_655 Er1 . S9 5_555 120.80(7) yes
S9 10_655 Er1 . S9 14_455 82.40(4) yes
S9 5_555 Er1 . S9 14_455 69.15(6) yes
S9 10_655 Er1 . S10 1_455 144.48(3) yes
S9 5_555 Er1 . S10 1_455 83.78(4) yes
S9 14_455 Er1 . S10 1_455 83.78(4) yes
S9 10_655 Er1 . S14 3_445 135.89(3) yes
S9 5_555 Er1 . S14 3_445 71.23(4) yes
S9 14_455 Er1 . S14 3_445 135.89(3) yes
S10 1_455 Er1 . S14 3_445 73.36(3) yes
S9 10_655 Er1 . S9 . 69.15(6) yes
S9 5_555 Er1 . S9 . 82.40(4) yes
S9 14_455 Er1 . S9 . 120.80(7) yes
S10 1_455 Er1 . S9 . 144.48(3) yes
S14 3_445 Er1 . S9 . 71.23(4) yes
S9 10_655 Er1 . S10 . 83.78(4) yes
S9 5_555 Er1 . S10 . 144.48(3) yes
S9 14_455 Er1 . S10 . 144.48(3) yes
S10 1_455 Er1 . S10 . 88.86(7) yes
S14 3_445 Er1 . S10 . 73.36(3) yes
S9 . Er1 . S10 . 83.78(4) yes
S13 8_566 Er2 . S11 1_655 137.67(2) yes
S13 8_566 Er2 . S13 5_655 72.27(4) yes
S11 1_655 Er2 . S13 5_655 71.49(4) yes
S13 8_566 Er2 . S12 3_455 78.33(4) yes
S11 1_655 Er2 . S12 3_455 135.42(5) yes
S13 5_655 Er2 . S12 3_455 150.59(5) yes
S13 8_566 Er2 . S12 7_655 78.33(4) yes
S11 1_655 Er2 . S12 7_655 78.56(4) yes
S13 5_655 Er2 . S12 7_655 86.84(3) yes
S12 3_455 Er2 . S12 7_655 88.04(4) yes
S13 8_566 Er2 . S11 . 137.67(2) yes
S11 1_655 Er2 . S11 . 81.86(4) yes
S13 5_655 Er2 . S11 . 123.77(4) yes
S12 3_455 Er2 . S11 . 78.56(4) yes
S12 7_655 Er2 . S11 . 135.42(5) yes
S13 8_566 Er2 . S13 . 72.27(4) yes
S11 1_655 Er2 . S13 . 123.77(4) yes
S13 5_655 Er2 . S13 . 83.59(4) yes
S12 3_455 Er2 . S13 . 86.84(3) yes
S12 7_655 Er2 . S13 . 150.59(5) yes
S11 . Er2 . S13 . 71.49(4) yes
S10 12_555 Cr3 . S14 5_555 86.52(7) yes
S10 12_555 Cr3 . S9 5_555 94.04(5) yes
S14 5_555 Cr3 . S9 5_555 90.68(4) yes
S10 12_555 Cr3 . Er6 5_555 136.13(3) yes
S14 5_555 Cr3 . Er6 5_555 92.64(5) yes
S9 5_555 Cr3 . Er6 5_555 42.09(4) yes
S10 12_555 Cr3 . Er6 . 136.13(3) yes
S14 5_555 Cr3 . Er6 . 137.35(6) yes
S9 5_555 Cr3 . Er6 . 86.21(3) yes
Er6 5_555 Cr3 . Er6 . 58.109(9) yes
S10 12_555 Cr3 . S9 . 94.04(5) yes
S14 5_555 Cr3 . S9 . 178.78(5) yes
S9 5_555 Cr3 . S9 . 88.20(5) yes
Er6 5_555 Cr3 . S9 . 86.21(3) yes
Er6 . Cr3 . S9 . 42.09(4) yes
S10 12_555 Cr3 . S11 . 179.22(6) yes
S14 5_555 Cr3 . S11 . 92.93(7) yes
S9 5_555 Cr3 . S11 . 86.53(5) yes
Er6 5_555 Cr3 . S11 . 44.44(3) yes
Er6 . Cr3 . S11 . 44.44(3) yes
S10 12_555 Cr3 . S14 . 86.52(7) yes
S14 5_555 Cr3 . S14 . 90.44(6) yes
S9 5_555 Cr3 . S14 . 178.78(5) yes
Er6 5_555 Cr3 . S14 . 137.35(6) yes
Er6 . Cr3 . S14 . 92.64(5) yes
S9 . Cr3 . S11 . 86.53(5) yes
S9 . Cr3 . S14 . 90.68(4) yes
S11 . Cr3 . S14 . 92.93(7) yes
Er6 5_555 Er4 . S9 1_455 42.09(4) yes
Er6 5_555 Er4 . S14 1_455 92.64(5) yes
S9 1_455 Er4 . S14 1_455 90.68(4) yes
Er6 5_555 Er4 . S10 3_455 136.13(3) yes
S9 1_455 Er4 . S10 3_455 94.04(5) yes
S14 1_455 Er4 . S10 3_455 86.52(7) yes
S9 1_455 Er4 . Cr5 1_455 42.09(4) yes
S14 1_455 Er4 . Cr5 1_455 92.64(5) yes
S10 3_455 Er4 . Cr5 1_455 136.13(3) yes
Er6 5_555 Er4 . Cr5 . 58.109(9) yes
S9 1_455 Er4 . Cr5 . 86.21(3) yes
S14 1_455 Er4 . Cr5 . 137.35(6) yes
S10 3_455 Er4 . Cr5 . 136.13(3) yes
Cr5 1_455 Er4 . Cr5 . 58.109(9) yes
Er6 5_555 Er4 . Er6 . 58.109(9) yes
S9 1_455 Er4 . Er6 . 86.21(3) yes
S14 1_455 Er4 . Er6 . 137.35(6) yes
S10 3_455 Er4 . Er6 . 136.13(3) yes
Cr5 1_455 Er4 . Er6 . 58.109(9) yes
Er6 5_555 Er4 . S9 . 86.21(3) yes
S9 1_455 Er4 . S9 . 88.20(5) yes
S14 1_455 Er4 . S9 . 178.78(5) yes
S10 3_455 Er4 . S9 . 94.04(5) yes
Cr5 1_455 Er4 . S9 . 86.21(3) yes
Er6 5_555 Er4 . S11 . 44.44(3) yes
S9 1_455 Er4 . S11 . 86.53(5) yes
S14 1_455 Er4 . S11 . 92.93(7) yes
S10 3_455 Er4 . S11 . 179.22(6) yes
Cr5 1_455 Er4 . S11 . 44.44(3) yes
Er6 5_555 Er4 . S14 . 137.35(6) yes
S9 1_455 Er4 . S14 . 178.78(5) yes
S14 1_455 Er4 . S14 . 90.44(6) yes
S10 3_455 Er4 . S14 . 86.52(7) yes
Cr5 1_455 Er4 . S14 . 137.35(6) yes
Cr5 . Er4 . S9 . 42.09(4) yes
Er6 . Er4 . S9 . 42.09(4) yes
Cr5 . Er4 . S11 . 44.44(3) yes
Er6 . Er4 . S11 . 44.44(3) yes
S9 . Er4 . S11 . 86.53(5) yes
Cr5 . Er4 . S14 . 92.64(5) yes
Er6 . Er4 . S14 . 92.64(5) yes
S9 . Er4 . S14 . 90.68(4) yes
S11 . Er4 . S14 . 92.93(7) yes
S14 7_545 Cr5 . S14 3_545 90.32(6) yes
S14 7_545 Cr5 . S11 1_655 172.39(7) yes
S14 3_545 Cr5 . S11 1_655 90.48(4) yes
S14 7_545 Cr5 . Er4 . 87.01(5) yes
S14 3_545 Cr5 . Er4 . 129.54(6) yes
S11 1_655 Cr5 . Er4 . 86.64(3) yes
S14 7_545 Cr5 . Er4 1_655 129.54(6) yes
S14 3_545 Cr5 . Er4 1_655 87.01(5) yes
S11 1_655 Cr5 . Er4 1_655 42.97(3) yes
Er4 . Cr5 . Er4 1_655 58.109(9) yes
S14 7_545 Cr5 . S9 . 85.42(7) yes
S14 3_545 Cr5 . S9 . 85.42(7) yes
S11 1_655 Cr5 . S9 . 87.10(5) yes
Er4 . Cr5 . S9 . 44.13(3) yes
Er4 1_655 Cr5 . S9 . 44.13(3) yes
S14 7_545 Cr5 . S11 . 90.48(4) yes
S14 3_545 Cr5 . S11 . 172.39(7) yes
S11 1_655 Cr5 . S11 . 87.73(5) yes
Er4 . Cr5 . S11 . 42.97(3) yes
Er4 1_655 Cr5 . S11 . 86.64(3) yes
S14 7_545 Cr5 . S12 . 91.97(7) yes
S14 3_545 Cr5 . S12 . 91.97(7) yes
S11 1_655 Cr5 . S12 . 95.56(4) yes
Er4 . Cr5 . S12 . 138.46(3) yes
Er4 1_655 Cr5 . S12 . 138.46(3) yes
S9 . Cr5 . S11 . 87.10(5) yes
S9 . Cr5 . S12 . 176.29(5) yes
S11 . Cr5 . S12 . 95.56(4) yes
S11 1_655 Er6 . Er4 . 86.64(3) yes
S11 1_655 Er6 . Er4 5_655 42.97(3) yes
Er4 . Er6 . Er4 5_655 58.109(9) yes
S11 1_655 Er6 . S14 7_645 90.48(4) yes
Er4 . Er6 . S14 7_645 129.54(6) yes
Er4 5_655 Er6 . S14 7_645 87.01(5) yes
S11 1_655 Er6 . S14 7_545 172.39(7) yes
Er4 . Er6 . S14 7_545 87.01(5) yes
Er4 5_655 Er6 . S14 7_545 129.54(6) yes
S14 7_645 Er6 . S14 7_545 90.32(6) yes
S11 1_655 Er6 . Cr3 . 86.64(3) yes
Er4 5_655 Er6 . Cr3 . 58.109(9) yes
S14 7_645 Er6 . Cr3 . 129.54(6) yes
S14 7_545 Er6 . Cr3 . 87.01(5) yes
S11 1_655 Er6 . Cr3 1_655 42.97(3) yes
Er4 . Er6 . Cr3 1_655 58.109(9) yes
S14 7_645 Er6 . Cr3 1_655 87.01(5) yes
S14 7_545 Er6 . Cr3 1_655 129.54(6) yes
S11 1_655 Er6 . S11 . 87.73(5) yes
Er4 . Er6 . S11 . 42.97(3) yes
Er4 5_655 Er6 . S11 . 86.64(3) yes
S14 7_645 Er6 . S11 . 172.39(7) yes
S14 7_545 Er6 . S11 . 90.48(4) yes
S11 1_655 Er6 . S12 . 95.56(4) yes
Er4 . Er6 . S12 . 138.46(3) yes
Er4 5_655 Er6 . S12 . 138.46(3) yes
S14 7_645 Er6 . S12 . 91.97(7) yes
S14 7_545 Er6 . S12 . 91.97(7) yes
Cr3 . Er6 . Cr3 1_655 58.109(9) yes
Cr3 . Er6 . S11 . 42.97(3) yes
Cr3 1_655 Er6 . S11 . 86.64(3) yes
Cr3 . Er6 . S12 . 138.46(3) yes
Cr3 1_655 Er6 . S12 . 138.46(3) yes
S11 . Er6 . S12 . 95.56(4) yes
S12 2_666 Cr7 . S13 1_655 84.21(4) yes
S12 2_666 Cr7 . S13 2_666 95.79(4) yes
S13 1_655 Cr7 . S13 2_666 91.31(4) yes
S12 2_666 Cr7 . S13 2_566 95.79(4) yes
S13 1_655 Cr7 . S13 2_566 179.996 yes
S13 2_666 Cr7 . S13 2_566 88.69(4) yes
S12 2_666 Cr7 . S12 . 179.996 yes
S13 1_655 Cr7 . S12 . 95.79(4) yes
S13 2_666 Cr7 . S12 . 84.21(4) yes
S13 2_566 Cr7 . S12 . 84.21(4) yes
S12 2_666 Cr7 . S13 . 84.21(4) yes
S13 1_655 Cr7 . S13 . 88.69(4) yes
S13 2_666 Cr7 . S13 . 179.996 yes
S13 2_566 Cr7 . S13 . 91.31(4) yes
S12 . Cr7 . S13 . 95.79(4) yes
S13 2_566 Er8 . S13 2_666 88.69(4) yes
S13 2_566 Er8 . S13 1_655 179.996 yes
S13 2_666 Er8 . S13 1_655 91.31(4) yes
S13 2_566 Er8 . S12 2_666 95.79(4) yes
S13 2_666 Er8 . S12 2_666 95.79(4) yes
S13 1_655 Er8 . S12 2_666 84.21(4) yes
S13 2_566 Er8 . S12 . 84.21(4) yes
S13 2_666 Er8 . S12 . 84.21(4) yes
S13 1_655 Er8 . S12 . 95.79(4) yes
S12 2_666 Er8 . S12 . 179.996 yes
S13 2_566 Er8 . S13 . 91.31(4) yes
S13 2_666 Er8 . S13 . 179.996 yes
S13 1_655 Er8 . S13 . 88.69(4) yes
S12 2_666 Er8 . S13 . 84.21(4) yes
S12 . Er8 . S13 . 95.79(4) yes
Cr5 . S9 . Er1 . 107.30(5) yes
Cr5 . S9 . Er1 1_655 107.30(5) yes
Er1 . S9 . Er1 1_655 82.40(4) yes
Cr5 . S9 . Cr3 . 93.78(5) yes
Er1 . S9 . Cr3 . 90.928(17) yes
Er1 1_655 S9 . Cr3 . 158.91(7) yes
Cr5 . S9 . Cr3 1_655 93.78(5) yes
Er1 . S9 . Cr3 1_655 158.91(7) yes
Er1 1_655 S9 . Cr3 1_655 90.928(17) yes
Cr3 . S9 . Cr3 1_655 88.20(5) yes
Cr5 . S9 . Er4 1_655 93.78(5) yes
Er1 . S9 . Er4 1_655 158.91(7) yes
Er1 1_655 S9 . Er4 1_655 90.928(17) yes
Cr3 . S9 . Er4 1_655 88.20(5) yes
Cr5 . S9 . Er4 . 93.78(5) yes
Er1 . S9 . Er4 . 90.928(17) yes
Er1 1_655 S9 . Er4 . 158.91(7) yes
Cr3 1_655 S9 . Er4 . 88.20(5) yes
Er4 1_655 S9 . Er4 . 88.20(5) yes
Cr3 12_545 S10 . Cr3 7_545 127.92(9) yes
Cr3 12_545 S10 . Er1 10_655 108.27(2) yes
Cr3 7_545 S10 . Er1 10_655 108.27(2) yes
Cr3 12_545 S10 . Er1 . 108.27(2) yes
Cr3 7_545 S10 . Er1 . 108.27(2) yes
Er1 10_655 S10 . Er1 . 88.86(7) yes
Cr3 12_545 S10 . Er4 3_545 127.92(9) yes
Er1 10_655 S10 . Er4 3_545 108.27(2) yes
Er1 . S10 . Er4 3_545 108.27(2) yes
Cr3 7_545 S10 . Er4 12_545 127.92(9) yes
Er1 10_655 S10 . Er4 12_545 108.27(2) yes
Er1 . S10 . Er4 12_545 108.27(2) yes
Er4 3_545 S10 . Er4 12_545 127.92(9) yes
Er2 1_455 S11 . Er2 . 81.86(4) yes
Er2 1_455 S11 . Cr3 . 111.55(5) yes
Er2 . S11 . Cr3 . 111.55(5) yes
Er2 1_455 S11 . Cr5 5_555 90.257(17) yes
Er2 . S11 . Cr5 5_555 155.84(7) yes
Cr3 . S11 . Cr5 5_555 92.59(4) yes
Er2 1_455 S11 . Cr5 . 155.84(7) yes
Er2 . S11 . Cr5 . 90.257(17) yes
Cr3 . S11 . Cr5 . 92.59(4) yes
Cr5 5_555 S11 . Cr5 . 87.73(5) yes
Er2 1_455 S11 . Er6 . 155.84(7) yes
Er2 . S11 . Er6 . 90.257(17) yes
Cr3 . S11 . Er6 . 92.59(4) yes
Cr5 5_555 S11 . Er6 . 87.73(5) yes
Er2 1_455 S11 . Er6 5_555 90.257(17) yes
Er2 . S11 . Er6 5_555 155.84(7) yes
Cr3 . S11 . Er6 5_555 92.59(4) yes
Cr5 . S11 . Er6 5_555 87.73(5) yes
Er2 1_455 S11 . Er4 . 111.55(5) yes
Er2 . S11 . Er4 . 111.55(5) yes
Cr5 5_555 S11 . Er4 . 92.59(4) yes
Cr5 . S11 . Er4 . 92.59(4) yes
Er6 . S11 . Er6 5_555 87.73(5) yes
Er6 . S11 . Er4 . 92.59(4) yes
Er6 5_555 S11 . Er4 . 92.59(4) yes
Cr5 . S12 . Cr7 . 125.94(6) yes
Cr5 . S12 . Er2 7_645 115.52(5) yes
Cr7 . S12 . Er2 7_645 102.31(5) yes
Cr5 . S12 . Er2 7_545 115.52(5) yes
Cr7 . S12 . Er2 7_545 102.31(5) yes
Er2 7_645 S12 . Er2 7_545 88.04(4) yes
Cr5 . S12 . Er8 . 125.94(6) yes
Er2 7_645 S12 . Er8 . 102.31(5) yes
Er2 7_545 S12 . Er8 . 102.31(5) yes
Cr7 . S12 . Er6 . 125.94(6) yes
Er2 7_645 S12 . Er6 . 115.52(5) yes
Er2 7_545 S12 . Er6 . 115.52(5) yes
Er8 . S12 . Er6 . 125.94(6) yes
Er2 8_466 S13 . Er2 1_455 107.73(4) yes
Er2 8_466 S13 . Er2 . 107.73(4) yes
Er2 1_455 S13 . Er2 . 83.59(4) yes
Er2 8_466 S13 . Cr7 1_455 95.13(4) yes
Er2 1_455 S13 . Cr7 1_455 89.410(14) yes
Er2 . S13 . Cr7 1_455 157.13(6) yes
Er2 8_466 S13 . Cr7 . 95.13(4) yes
Er2 1_455 S13 . Cr7 . 157.13(6) yes
Er2 . S13 . Cr7 . 89.410(14) yes
Cr7 1_455 S13 . Cr7 . 88.69(4) yes
Er2 8_466 S13 . Er8 . 95.13(4) yes
Er2 1_455 S13 . Er8 . 157.13(6) yes
Er2 . S13 . Er8 . 89.410(14) yes
Cr7 1_455 S13 . Er8 . 88.69(4) yes
Er2 8_466 S13 . Er8 1_455 95.13(4) yes
Er2 1_455 S13 . Er8 1_455 89.410(14) yes
Er2 . S13 . Er8 1_455 157.13(6) yes
Cr7 . S13 . Er8 1_455 88.69(4) yes
Er8 . S13 . Er8 1_455 88.69(4) yes
Cr3 5_655 S14 . Cr3 . 90.44(6) yes
Cr3 5_655 S14 . Cr5 7_655 89.085(13) yes
Cr3 . S14 . Cr5 7_655 172.19(12) yes
Cr3 5_655 S14 . Cr5 7_555 172.19(12) yes
Cr3 . S14 . Cr5 7_555 89.085(13) yes
Cr5 7_655 S14 . Cr5 7_555 90.32(6) yes
Cr3 5_655 S14 . Er6 3_455 172.19(12) yes
Cr3 . S14 . Er6 3_455 89.085(13) yes
Cr5 7_655 S14 . Er6 3_455 90.32(6) yes
Cr3 5_655 S14 . Er6 3_555 89.085(13) yes
Cr3 . S14 . Er6 3_555 172.19(12) yes
Cr5 7_555 S14 . Er6 3_555 90.32(6) yes
Er6 3_455 S14 . Er6 3_555 90.32(6) yes
Cr3 5_655 S14 . Er4 . 90.44(6) yes
Cr5 7_655 S14 . Er4 . 172.19(12) yes
Cr5 7_555 S14 . Er4 . 89.085(13) yes
Er6 3_455 S14 . Er4 . 89.085(13) yes
Er6 3_555 S14 . Er4 . 172.19(12) yes

loop_
_geom_bond_atom_site_label_1
_geom_bond_site_symmetry_1
_geom_bond_atom_site_label_2
_geom_bond_site_symmetry_2
_geom_bond_distance
_geom_bond_publ_flag
Er1 . S9 10_655 2.8503(12) yes
Er1 . S9 5_555 2.8503(12) yes
Er1 . S9 14_455 2.8503(12) yes
Er1 . S10 1_455 2.6820(16) yes
Er1 . S14 3_445 3.235(3) yes
Er1 . S9 . 2.8503(12) yes
Er1 . S10 . 2.6820(16) yes
Er2 . S13 8_566 2.8998(14) yes
Er2 . S11 1_655 2.8659(12) yes
Er2 . S13 5_655 2.8172(11) yes
Er2 . S12 3_455 2.7018(11) yes
Er2 . S12 7_655 2.7018(11) yes
Er2 . S11 . 2.8659(12) yes
Er2 . S13 . 2.8172(11) yes
Cr3 . S10 12_555 2.5525(10) yes
Cr3 . S14 5_555 2.6450(14) yes
Cr3 . S9 5_555 2.6980(12) yes
Cr3 . Er6 5_555 3.8661(5) yes
Cr3 . Er6 . 3.8661(5) yes
Cr3 . S9 . 2.6980(12) yes
Cr3 . S11 . 2.6379(17) yes
Cr3 . S14 . 2.6450(14) yes
Er4 . Er6 5_555 3.8661(5) yes
Er4 . S9 1_455 2.6980(12) yes
Er4 . S14 1_455 2.6450(14) yes
Er4 . S10 3_455 2.5525(10) yes
Er4 . Cr5 1_455 3.8661(5) yes
Er4 . Cr5 . 3.8661(5) yes
Er4 . Er6 . 3.8661(5) yes
Er4 . S9 . 2.6980(12) yes
Er4 . S11 . 2.6379(17) yes
Er4 . S14 . 2.6450(14) yes
Cr5 . S14 7_545 2.6478(14) yes
Cr5 . S14 3_545 2.6478(14) yes
Cr5 . S11 1_655 2.7095(12) yes
Cr5 . S9 . 2.5971(18) yes
Cr5 . S11 . 2.7095(12) yes
Cr5 . S12 . 2.5581(18) yes
Er6 . S11 1_655 2.7095(12) yes
Er6 . S14 7_645 2.6478(14) yes
Er6 . S14 7_545 2.6478(14) yes
Er6 . S11 . 2.7095(12) yes
Er6 . S12 . 2.5581(18) yes
Cr7 . S12 2_666 2.5941(18) yes
Cr7 . S13 1_655 2.6861(10) yes
Cr7 . S13 2_666 2.6861(10) yes
Cr7 . S13 2_566 2.6861(10) yes
Cr7 . S12 . 2.5941(18) yes
Cr7 . S13 . 2.6861(10) yes
Er8 . S13 2_566 2.6861(10) yes
Er8 . S13 2_666 2.6861(10) yes
Er8 . S13 1_655 2.6861(10) yes
Er8 . S12 2_666 2.5941(18) yes
Er8 . S12 . 2.5941(18) yes
Er8 . S13 . 2.6861(10) yes
